data_1545813
loop_
_publ_author_name
'Mir, Niyaz A.'
'Dubey, Ritesh'
'Desiraju, Gautam R.'

_publ_section_title
;
 Four- and five-component molecular solids: crystal engineering strategies
 based on structural inequivalence
;
_journal_issue 2
_journal_name_full IUCrJ
_journal_page_first 96
_journal_page_last 101
_journal_paper_doi 10.1107/S2052252515023945
_journal_volume 3
_journal_year 2016
_chemical_formula_sum 'C34 H38 N2 O4'
_chemical_formula_weight 538.66
_chemical_name_systematic
;
 ?
;
_space_group_crystal_system monoclinic
_space_group_IT_number 14
_space_group_name_Hall '-P 2yn'
_space_group_name_H-M_alt 'P 1 21/n 1'
_symmetry_space_group_name_Hall '-P 2yn'
_symmetry_space_group_name_H-M 'P 1 21/n 1'
_atom_sites_solution_hydrogens geom
_cell_angle_alpha 90
_cell_angle_beta 92.435(7)
_cell_angle_gamma 90
_cell_formula_units_Z 2
_cell_length_a 8.292(6)
_cell_length_b 20.615(15)
_cell_length_c 8.470(6)
_cell_measurement_temperature 150(2)
_cell_volume 1446.6(18)
_computing_structure_refinement 'SHELXL-2013 (Sheldrick, 2013)'
_diffrn_ambient_temperature 150(2)
_diffrn_measured_fraction_theta_full 0.998
_diffrn_measured_fraction_theta_max 0.995
_diffrn_measurement_device_type 'Rigaku Mercury375R (2x2 bin mode)'
_diffrn_measurement_method 'profile data from \w-scans'
_diffrn_radiation_type MoK\a
_diffrn_radiation_wavelength 0.71073
_diffrn_reflns_av_R_equivalents 0.0763
_diffrn_reflns_av_unetI/netI 0.0465
_diffrn_reflns_Laue_measured_fraction_full 0.998
_diffrn_reflns_Laue_measured_fraction_max 0.995
_diffrn_reflns_limit_h_max 10
_diffrn_reflns_limit_h_min -10
_diffrn_reflns_limit_k_max 26
_diffrn_reflns_limit_k_min -26
_diffrn_reflns_limit_l_max 11
_diffrn_reflns_limit_l_min -10
_diffrn_reflns_number 14988
_diffrn_reflns_point_group_measured_fraction_full 0.998
_diffrn_reflns_point_group_measured_fraction_max 0.995
_diffrn_reflns_theta_full 25.242
_diffrn_reflns_theta_max 27.594
_diffrn_reflns_theta_min 1.976
_diffrn_source 'Sealed Tube'
_exptl_absorpt_coefficient_mu 0.081
_exptl_absorpt_correction_T_max 1.000
_exptl_absorpt_correction_T_min 0.640
_exptl_absorpt_correction_type multi-scan
_exptl_absorpt_process_details 'Jacobson, R. (1998) Private communication'
_exptl_crystal_colour Colorless
_exptl_crystal_density_diffrn 1.237
_exptl_crystal_description Block
_exptl_crystal_F_000 576
_exptl_crystal_size_max 0.490
_exptl_crystal_size_mid 0.340
_exptl_crystal_size_min 0.250
_refine_diff_density_max 0.306
_refine_diff_density_min -0.399
_refine_diff_density_rms 0.068
_refine_ls_extinction_method none
_refine_ls_goodness_of_fit_ref 1.072
_refine_ls_hydrogen_treatment constr
_refine_ls_matrix_type full
_refine_ls_number_parameters 186
_refine_ls_number_reflns 3328
_refine_ls_number_restraints 0
_refine_ls_restrained_S_all 1.072
_refine_ls_R_factor_all 0.0807
_refine_ls_R_factor_gt 0.0652
_refine_ls_shift/su_max 0.001
_refine_ls_shift/su_mean 0.000
_refine_ls_structure_factor_coef Fsqd
_refine_ls_weighting_details
;
 w=1/[\s^2^(Fo^2^)+(0.1210P)^2^+0.2294P]
 where P=(Fo^2^+2Fc^2^)/3
;
_refine_ls_weighting_scheme calc
_refine_ls_wR_factor_gt 0.1946
_refine_ls_wR_factor_ref 0.2143
_reflns_Friedel_coverage 0.000
_reflns_number_gt 2644
_reflns_number_total 3328
_reflns_threshold_expression 'I > 2\s(I)'
_cod_data_source_file hi5640.cif
_cod_data_source_block MRE_TMP_DP
_cod_depositor_comments
;
The following automatic conversions were performed:

'_exptl_absorpt_correction_type' value 'Multi-scan' changed to
'multi-scan' according to
/home/data/users/saulius/crontab/automatic-downloads/rss-feeds/IUCr/lib/dictionaries/cif_core.dic
dictionary named 'cif_core.dic' version 2.4.2 from 2011-04-26.

Automatic conversion script
Id: cif_fix_values 4973 2017-02-22 13:04:09Z antanas 
;
_cod_original_cell_volume 1446.7(18)
_cod_database_code 1545813
_shelx_space_group_comment
;
The symmetry employed for this shelxl refinement is uniquely defined
by the following loop, which should always be used as a source of
symmetry information in preference to the above space-group names.
They are only intended as comments.
;
_shelx_estimated_absorpt_t_min 0.962
_shelx_estimated_absorpt_t_max 0.980
_shelxl_version_number 2013-2

loop_
_space_group_symop_operation_xyz
'x, y, z'
'-x+1/2, y+1/2, -z+1/2'
'-x, -y, -z'
'x-1/2, -y-1/2, z-1/2'

loop_
_atom_site_label
_atom_site_type_symbol
_atom_site_fract_x
_atom_site_fract_y
_atom_site_fract_z
_atom_site_U_iso_or_equiv
_atom_site_adp_type
_atom_site_occupancy
_atom_site_site_symmetry_order
_atom_site_calc_flag
_atom_site_refinement_flags_posn
_atom_site_refinement_flags_adp
O1 O 0.12172(19) 0.14627(7) 0.18830(16) 0.0514(4) Uani 1 1 d . .
H1 H 0.0951 0.1159 0.2479 0.077 Uiso 1 1 calc R U
O2 O -0.10403(19) 0.29227(7) -0.18937(16) 0.0521(4) Uani 1 1 d . .
H2 H -0.1936 0.3068 -0.2233 0.078 Uiso 1 1 calc R U
C1 C -0.0135(3) 0.17003(8) 0.10788(19) 0.0422(4) Uani 1 1 d . .
C2 C 0.0090(3) 0.21904(8) -0.00324(19) 0.0420(4) Uani 1 1 d . .
C3 C -0.1283(3) 0.24347(8) -0.08319(19) 0.0421(5) Uani 1 1 d . .
C4 C -0.2821(3) 0.21928(9) -0.0583(2) 0.0474(5) Uani 1 1 d . .
H4 H -0.3737 0.2359 -0.1161 0.057 Uiso 1 1 calc R U
C6 C -0.1665(3) 0.14597(9) 0.1364(2) 0.0474(5) Uani 1 1 d . .
H6 H -0.1793 0.1129 0.2130 0.057 Uiso 1 1 calc R U
C17 C -0.4697(2) -0.01628(10) 0.4289(3) 0.0478(5) Uani 1 1 d . .
C5 C -0.2988(3) 0.17031(10) 0.0530(2) 0.0512(5) Uani 1 1 d . .
H5 H -0.4030 0.1535 0.0715 0.061 Uiso 1 1 calc R U
C7 C 0.1734(3) 0.24538(11) -0.0364(3) 0.0598(6) Uani 1 1 d . .
H7A H 0.1784 0.2552 -0.1493 0.090 Uiso 1 1 calc R U
H7B H 0.2558 0.2130 -0.0068 0.090 Uiso 1 1 calc R U
H7C H 0.1931 0.2851 0.0252 0.090 Uiso 1 1 calc R U
C16 C -0.4549(4) -0.08305(12) 0.4201(3) 0.0689(7) Uani 1 1 d . .
H16 H -0.4844 -0.1088 0.5073 0.083 Uiso 1 1 calc R U
C12 C -0.4244(4) 0.01865(13) 0.2991(4) 0.0936(12) Uani 1 1 d . .
H12 H -0.4333 0.0646 0.3003 0.112 Uiso 1 1 calc R U
C14 C -0.3534(3) -0.07737(14) 0.1596(4) 0.0720(7) Uani 1 1 d . .
H14 H -0.3144 -0.0977 0.0680 0.086 Uiso 1 1 calc R U
C13 C -0.3668(5) -0.01141(15) 0.1682(5) 0.1036(13) Uani 1 1 d . .
H13 H -0.3356 0.0143 0.0815 0.124 Uiso 1 1 calc R U
C15 C -0.3978(4) -0.11351(13) 0.2869(3) 0.0780(8) Uani 1 1 d . .
H15 H -0.3895 -0.1595 0.2839 0.094 Uiso 1 1 calc R U
N1 N 0.04511(18) 0.04860(7) 0.39942(16) 0.0393(4) Uani 1 1 d . .
C8 C 0.0574(2) -0.01365(9) 0.35683(18) 0.0364(4) Uani 1 1 d . .
C9 C -0.0118(2) 0.06307(9) 0.54172(19) 0.0391(4) Uani 1 1 d . .
C10 C 0.1217(3) -0.02800(11) 0.1973(2) 0.0519(5) Uani 1 1 d . .
H10A H 0.1480 0.0128 0.1449 0.078 Uiso 1 1 calc R U
H10B H 0.0398 -0.0514 0.1330 0.078 Uiso 1 1 calc R U
H10C H 0.2191 -0.0547 0.2102 0.078 Uiso 1 1 calc R U
C11 C -0.0230(4) 0.13335(11) 0.5861(3) 0.0668(7) Uani 1 1 d . .
H11A H 0.0635 0.1440 0.6642 0.100 Uiso 1 1 calc R U
H11B H -0.1279 0.1417 0.6312 0.100 Uiso 1 1 calc R U
H11C H -0.0120 0.1602 0.4918 0.100 Uiso 1 1 calc R U

loop_
_atom_site_aniso_label
_atom_site_aniso_U_11
_atom_site_aniso_U_22
_atom_site_aniso_U_33
_atom_site_aniso_U_23
_atom_site_aniso_U_13
_atom_site_aniso_U_12
O1 0.0720(10) 0.0487(8) 0.0334(7) 0.0086(5) 0.0002(6) -0.0051(7)
O2 0.0691(9) 0.0433(7) 0.0434(8) 0.0114(6) -0.0024(7) -0.0103(6)
C1 0.0673(12) 0.0366(8) 0.0231(8) -0.0036(6) 0.0057(7) -0.0048(8)
C2 0.0660(12) 0.0347(8) 0.0251(8) -0.0036(6) 0.0008(7) -0.0092(8)
C3 0.0687(12) 0.0312(8) 0.0266(8) -0.0028(6) 0.0033(8) -0.0093(8)
C4 0.0647(12) 0.0428(9) 0.0350(9) -0.0014(7) 0.0046(8) -0.0036(9)
C6 0.0699(13) 0.0416(9) 0.0318(9) 0.0033(7) 0.0139(9) -0.0023(9)
C17 0.0308(9) 0.0519(11) 0.0604(12) 0.0183(9) -0.0002(8) -0.0050(7)
C5 0.0646(13) 0.0472(10) 0.0428(10) 0.0010(8) 0.0138(9) -0.0067(9)
C7 0.0698(15) 0.0540(12) 0.0550(13) 0.0133(10) -0.0055(10) -0.0178(10)
C16 0.103(2) 0.0526(12) 0.0501(13) 0.0161(10) -0.0120(13) -0.0141(12)
C12 0.119(3) 0.0544(14) 0.113(3) 0.0304(14) 0.078(2) 0.0116(14)
C14 0.0701(15) 0.0732(16) 0.0738(17) 0.0033(13) 0.0168(13) -0.0048(13)
C13 0.133(3) 0.0695(17) 0.115(3) 0.0293(17) 0.084(2) 0.0103(17)
C15 0.117(2) 0.0551(13) 0.0615(15) 0.0041(11) -0.0064(15) -0.0090(14)
N1 0.0470(9) 0.0467(8) 0.0241(7) 0.0031(6) 0.0015(6) 0.0061(6)
C8 0.0372(8) 0.0489(9) 0.0229(7) -0.0001(6) 0.0008(6) 0.0092(7)
C9 0.0476(10) 0.0442(9) 0.0253(8) 0.0003(6) -0.0001(7) 0.0109(7)
C10 0.0624(12) 0.0676(13) 0.0267(9) -0.0020(8) 0.0115(8) 0.0119(10)
C11 0.111(2) 0.0474(11) 0.0422(11) -0.0030(9) 0.0049(12) 0.0156(12)

loop_
_atom_type_symbol
_atom_type_description
_atom_type_scat_dispersion_real
_atom_type_scat_dispersion_imag
_atom_type_scat_source
C C 0.0033 0.0016 'International Tables Vol C Tables 4.2.6.8 and 6.1.1.4'
H H 0.0000 0.0000 'International Tables Vol C Tables 4.2.6.8 and 6.1.1.4'
N N 0.0061 0.0033 'International Tables Vol C Tables 4.2.6.8 and 6.1.1.4'
O O 0.0106 0.0060 'International Tables Vol C Tables 4.2.6.8 and 6.1.1.4'

loop_
_geom_angle_atom_site_label_1
_geom_angle_atom_site_label_2
_geom_angle_atom_site_label_3
_geom_angle
_geom_angle_site_symmetry_1
_geom_angle_site_symmetry_3
C1 O1 H1 109.5 . .
C3 O2 H2 109.5 . .
O1 C1 C6 121.06(16) . .
O1 C1 C2 117.46(18) . .
C6 C1 C2 121.48(19) . .
C3 C2 C1 117.29(18) . .
C3 C2 C7 120.43(17) . .
C1 C2 C7 122.27(18) . .
O2 C3 C4 121.55(18) . .
O2 C3 C2 116.38(17) . .
C4 C3 C2 122.07(17) . .
C5 C4 C3 118.7(2) . .
C5 C4 H4 120.7 . .
C3 C4 H4 120.7 . .
C5 C6 C1 119.61(18) . .
C5 C6 H6 120.2 . .
C1 C6 H6 120.2 . .
C12 C17 C16 116.7(2) . .
C12 C17 C17 121.6(2) . 3_456
C16 C17 C17 121.8(2) . 3_456
C6 C5 C4 120.8(2) . .
C6 C5 H5 119.6 . .
C4 C5 H5 119.6 . .
C2 C7 H7A 109.5 . .
C2 C7 H7B 109.5 . .
H7A C7 H7B 109.5 . .
C2 C7 H7C 109.5 . .
H7A C7 H7C 109.5 . .
H7B C7 H7C 109.5 . .
C17 C16 C15 121.7(2) . .
C17 C16 H16 119.1 . .
C15 C16 H16 119.1 . .
C13 C12 C17 121.6(3) . .
C13 C12 H12 119.2 . .
C17 C12 H12 119.2 . .
C13 C14 C15 118.2(3) . .
C13 C14 H14 120.9 . .
C15 C14 H14 120.9 . .
C14 C13 C12 121.6(3) . .
C14 C13 H13 119.2 . .
C12 C13 H13 119.2 . .
C14 C15 C16 120.2(3) . .
C14 C15 H15 119.9 . .
C16 C15 H15 119.9 . .
C8 N1 C9 119.16(15) . .
N1 C8 C9 120.57(16) . 3_556
N1 C8 C10 117.72(16) . .
C9 C8 C10 121.71(17) 3_556 .
N1 C9 C8 120.27(16) . 3_556
N1 C9 C11 117.76(17) . .
C8 C9 C11 121.97(17) 3_556 .
C8 C10 H10A 109.5 . .
C8 C10 H10B 109.5 . .
H10A C10 H10B 109.5 . .
C8 C10 H10C 109.5 . .
H10A C10 H10C 109.5 . .
H10B C10 H10C 109.5 . .
C9 C11 H11A 109.5 . .
C9 C11 H11B 109.5 . .
H11A C11 H11B 109.5 . .
C9 C11 H11C 109.5 . .
H11A C11 H11C 109.5 . .
H11B C11 H11C 109.5 . .

loop_
_geom_bond_atom_site_label_1
_geom_bond_atom_site_label_2
_geom_bond_distance
_geom_bond_site_symmetry_2
O1 C1 1.377(3) .
O1 H1 0.8400 .
O2 C3 1.370(2) .
O2 H2 0.8400 .
C1 C6 1.393(3) .
C1 C2 1.399(2) .
C2 C3 1.394(3) .
C2 C7 1.505(3) .
C3 C4 1.393(3) .
C4 C5 1.392(3) .
C4 H4 0.9500 .
C6 C5 1.374(3) .
C6 H6 0.9500 .
C17 C12 1.379(3) .
C17 C16 1.384(3) .
C17 C17 1.486(5) 3_456
C5 H5 0.9500 .
C7 H7A 0.9800 .
C7 H7B 0.9800 .
C7 H7C 0.9800 .
C16 C15 1.392(4) .
C16 H16 0.9500 .
C12 C13 1.374(4) .
C12 H12 0.9500 .
C14 C13 1.366(4) .
C14 C15 1.374(4) .
C14 H14 0.9500 .
C13 H13 0.9500 .
C15 H15 0.9500 .
N1 C8 1.338(2) .
N1 C9 1.346(2) .
C8 C9 1.395(3) 3_556
C8 C10 1.503(2) .
C9 C8 1.395(3) 3_556
C9 C11 1.501(3) .
C10 H10A 0.9800 .
C10 H10B 0.9800 .
C10 H10C 0.9800 .
C11 H11A 0.9800 .
C11 H11B 0.9800 .
C11 H11C 0.9800 .

loop_
_geom_torsion_atom_site_label_1
_geom_torsion_atom_site_label_2
_geom_torsion_atom_site_label_3
_geom_torsion_atom_site_label_4
_geom_torsion
_geom_torsion_site_symmetry_1
_geom_torsion_site_symmetry_4
O1 C1 C2 C3 -179.33(14) . .
C6 C1 C2 C3 0.8(2) . .
O1 C1 C2 C7 0.3(3) . .
C6 C1 C2 C7 -179.61(17) . .
C1 C2 C3 O2 178.82(15) . .
C7 C2 C3 O2 -0.8(2) . .
C1 C2 C3 C4 -1.9(3) . .
C7 C2 C3 C4 178.48(17) . .
O2 C3 C4 C5 -179.07(17) . .
C2 C3 C4 C5 1.7(3) . .
O1 C1 C6 C5 -179.37(17) . .
C2 C1 C6 C5 0.6(3) . .
C1 C6 C5 C4 -0.8(3) . .
C3 C4 C5 C6 -0.3(3) . .
C12 C17 C16 C15 -0.3(4) . .
C17 C17 C16 C15 -179.9(3) 3_456 .
C16 C17 C12 C13 -0.3(5) . .
C17 C17 C12 C13 179.3(3) 3_456 .
C15 C14 C13 C12 -0.6(6) . .
C17 C12 C13 C14 0.7(6) . .
C13 C14 C15 C16 0.1(5) . .
C17 C16 C15 C14 0.4(4) . .
C9 N1 C8 C9 0.0(3) . 3_556
C9 N1 C8 C10 -179.88(16) . .
C8 N1 C9 C8 0.0(3) . 3_556
C8 N1 C9 C11 179.64(18) . .
